data_1501860
loop_
_publ_author_name
'Jiao, Yinchun'
'Cao, Chenzhong'
'Zhou, Zaichun'

_publ_section_title
;
 Direct synthesis of anti-1,3-diols through nonclassical reaction of aryl
 Grignard reagents with isopropenyl acetate.
;
_journal_issue 2
_journal_name_full 'Organic letters'
_journal_page_first 180
_journal_page_last 183
_journal_paper_doi 10.1021/ol102520y
_journal_volume 13
_journal_year 2011
_chemical_formula_sum 'C17 H20 O2'
_chemical_formula_weight 256.33
_chemical_name_systematic
; 
 ? 
;
_space_group_IT_number 14
_symmetry_cell_setting monoclinic
_symmetry_space_group_name_Hall '-P 2ybc'
_symmetry_space_group_name_H-M 'P 1 21/c 1'
_atom_sites_solution_hydrogens geom
_atom_sites_solution_primary direct
_atom_sites_solution_secondary difmap
_audit_creation_method SHELXL-97
_cell_angle_alpha 90.00
_cell_angle_beta 108.379(7)
_cell_angle_gamma 90.00
_cell_formula_units_Z 8
_cell_length_a 11.751(2)
_cell_length_b 7.9495(16)
_cell_length_c 32.608(6)
_cell_measurement_reflns_used 3659
_cell_measurement_temperature 296(2)
_cell_measurement_theta_max 26.94
_cell_measurement_theta_min 2.65
_cell_volume 2890.7(9)
_computing_cell_refinement 'Bruker SMART'
_computing_data_collection 'Bruker SMART'
_computing_data_reduction 'Bruker SAINT'
_computing_molecular_graphics 'Bruker SHELXTL'
_computing_publication_material 'Bruker SHELXTL'
_computing_structure_refinement 'SHELXL-97 (Sheldrick, 1997)'
_computing_structure_solution 'SHELXS-97 (Sheldrick, 1990)'
_diffrn_ambient_temperature 296(2)
_diffrn_measured_fraction_theta_full 0.986
_diffrn_measured_fraction_theta_max 0.986
_diffrn_measurement_device_type 'CCD area detector'
_diffrn_measurement_method 'phi and omega scans'
_diffrn_radiation_monochromator graphite
_diffrn_radiation_source 'fine-focus sealed tube'
_diffrn_radiation_type MoK\a
_diffrn_radiation_wavelength 0.71073
_diffrn_reflns_av_R_equivalents 0.0232
_diffrn_reflns_av_sigmaI/netI 0.0257
_diffrn_reflns_limit_h_max 13
_diffrn_reflns_limit_h_min -9
_diffrn_reflns_limit_k_max 9
_diffrn_reflns_limit_k_min -9
_diffrn_reflns_limit_l_max 35
_diffrn_reflns_limit_l_min -38
_diffrn_reflns_number 15226
_diffrn_reflns_theta_full 25.01
_diffrn_reflns_theta_max 25.01
_diffrn_reflns_theta_min 1.83
_exptl_absorpt_coefficient_mu 0.076
_exptl_absorpt_correction_T_max 0.9828
_exptl_absorpt_correction_T_min 0.9646
_exptl_absorpt_correction_type none
_exptl_crystal_colour colourless
_exptl_crystal_density_diffrn 1.178
_exptl_crystal_density_meas ?
_exptl_crystal_density_method 'not measured'
_exptl_crystal_description block
_exptl_crystal_F_000 1104
_exptl_crystal_size_max 0.48
_exptl_crystal_size_mid 0.30
_exptl_crystal_size_min 0.23
_refine_diff_density_max 0.166
_refine_diff_density_min -0.225
_refine_diff_density_rms 0.034
_refine_ls_extinction_method none
_refine_ls_goodness_of_fit_ref 1.003
_refine_ls_hydrogen_treatment mixed
_refine_ls_matrix_type full
_refine_ls_number_parameters 355
_refine_ls_number_reflns 5026
_refine_ls_number_restraints 0
_refine_ls_restrained_S_all 1.003
_refine_ls_R_factor_all 0.0764
_refine_ls_R_factor_gt 0.0453
_refine_ls_shift/su_max 0.000
_refine_ls_shift/su_mean 0.000
_refine_ls_structure_factor_coef Fsqd
_refine_ls_weighting_details 'calc w=1/[\s^2^(Fo^2^)+(0.0590P)^2^+0.7150P] where P=(Fo^2^+2Fc^2^)/3'
_refine_ls_weighting_scheme calc
_refine_ls_wR_factor_gt 0.1154
_refine_ls_wR_factor_ref 0.1379
_reflns_number_gt 3143
_reflns_number_total 5026
_reflns_threshold_expression >2sigma(I)
_cod_data_source_file ol102520y_si_002.cif
_cod_data_source_block jyc5_0m
_cod_depositor_comments
;
The following automatic conversions were performed:

'_exptl_crystal_density_meas' value 'none' was changed to '?' - the
value is perceived as not measured.

Automatic conversion script
Id: cif_fix_values 3008 2015-01-20 13:52:24Z robertas 
;
_cod_original_sg_symbol_H-M P21/c
_cod_database_code 1501860

loop_
_symmetry_equiv_pos_as_xyz
'x, y, z'
'-x, y+1/2, -z+1/2'
'-x, -y, -z'
'x, -y-1/2, z-1/2'

loop_
_atom_site_label
_atom_site_type_symbol
_atom_site_fract_x
_atom_site_fract_y
_atom_site_fract_z
_atom_site_U_iso_or_equiv
_atom_site_adp_type
_atom_site_occupancy
_atom_site_symmetry_multiplicity
_atom_site_calc_flag
_atom_site_refinement_flags
C1 C 0.1716(2) 1.0453(3) 0.19657(7) 0.0763(7) Uani 1 1 d .
H1A H 0.1719 1.0479 0.2260 0.115 Uiso 1 1 calc R
H1B H 0.1001 1.0985 0.1784 0.115 Uiso 1 1 calc R
H1C H 0.2406 1.1042 0.1942 0.115 Uiso 1 1 calc R
C2 C 0.17518(17) 0.8633(2) 0.18233(5) 0.0485(5) Uani 1 1 d .
C3 C 0.06871(16) 0.7679(2) 0.18953(5) 0.0487(5) Uani 1 1 d .
H3A H 0.0734 0.7831 0.2195 0.058 Uiso 1 1 calc R
H3B H -0.0043 0.8227 0.1721 0.058 Uiso 1 1 calc R
C4 C 0.05458(16) 0.5780(2) 0.17969(5) 0.0455(4) Uani 1 1 d .
C5 C -0.03295(19) 0.5019(3) 0.20067(6) 0.0665(6) Uani 1 1 d .
H5A H -0.0383 0.3827 0.1957 0.100 Uiso 1 1 calc R
H5B H -0.1107 0.5517 0.1883 0.100 Uiso 1 1 calc R
H5C H -0.0049 0.5235 0.2312 0.100 Uiso 1 1 calc R
C6 C 0.00990(16) 0.5406(2) 0.13141(5) 0.0465(4) Uani 1 1 d .
C7 C 0.07153(19) 0.4385(3) 0.11175(6) 0.0578(5) Uani 1 1 d .
H7 H 0.1435 0.3896 0.1281 0.069 Uiso 1 1 calc R
C8 C 0.0266(3) 0.4078(3) 0.06743(7) 0.0779(7) Uani 1 1 d .
H8 H 0.0689 0.3383 0.0544 0.094 Uiso 1 1 calc R
C9 C -0.0792(3) 0.4792(4) 0.04285(7) 0.0829(8) Uani 1 1 d .
H9 H -0.1083 0.4591 0.0133 0.099 Uiso 1 1 calc R
C10 C -0.1414(2) 0.5795(4) 0.06203(7) 0.0825(7) Uani 1 1 d .
H10 H -0.2132 0.6280 0.0455 0.099 Uiso 1 1 calc R
C11 C -0.09862(19) 0.6095(3) 0.10577(6) 0.0688(6) Uani 1 1 d .
H11 H -0.1427 0.6769 0.1185 0.083 Uiso 1 1 calc R
C12 C 0.17773(17) 0.8567(2) 0.13593(5) 0.0475(5) Uani 1 1 d .
C13 C 0.26656(19) 0.7754(3) 0.12448(7) 0.0637(6) Uani 1 1 d .
H13 H 0.3287 0.7227 0.1456 0.076 Uiso 1 1 calc R
C14 C 0.2639(3) 0.7717(4) 0.08123(9) 0.0870(8) Uani 1 1 d .
H14 H 0.3237 0.7155 0.0737 0.104 Uiso 1 1 calc R
C15 C 0.1736(3) 0.8503(4) 0.05009(8) 0.0951(10) Uani 1 1 d .
H15 H 0.1721 0.8482 0.0214 0.114 Uiso 1 1 calc R
C16 C 0.0869(3) 0.9308(4) 0.06126(8) 0.1041(10) Uani 1 1 d .
H16 H 0.0255 0.9848 0.0401 0.125 Uiso 1 1 calc R
C17 C 0.0882(2) 0.9340(3) 0.10354(7) 0.0794(7) Uani 1 1 d .
H17 H 0.0271 0.9897 0.1105 0.095 Uiso 1 1 calc R
C18 C 0.53818(19) 0.8381(3) 0.30052(6) 0.0671(6) Uani 1 1 d .
H18A H 0.5130 0.8112 0.2703 0.101 Uiso 1 1 calc R
H18B H 0.6165 0.7921 0.3142 0.101 Uiso 1 1 calc R
H18C H 0.5407 0.9580 0.3041 0.101 Uiso 1 1 calc R
C19 C 0.44938(16) 0.7629(2) 0.32121(5) 0.0457(4) Uani 1 1 d .
C20 C 0.43809(17) 0.5723(2) 0.31333(6) 0.0494(5) Uani 1 1 d .
H20A H 0.5105 0.5206 0.3321 0.059 Uiso 1 1 calc R
H20B H 0.4370 0.5524 0.2839 0.059 Uiso 1 1 calc R
C21 C 0.33058(17) 0.4776(2) 0.31980(5) 0.0501(5) Uani 1 1 d .
C22 C 0.3376(2) 0.2929(3) 0.30770(7) 0.0765(7) Uani 1 1 d .
H22A H 0.2682 0.2341 0.3098 0.115 Uiso 1 1 calc R
H22B H 0.4086 0.2430 0.3271 0.115 Uiso 1 1 calc R
H22C H 0.3402 0.2857 0.2786 0.115 Uiso 1 1 calc R
C23 C 0.32314(16) 0.4926(2) 0.36554(6) 0.0475(5) Uani 1 1 d .
C24 C 0.4100(2) 0.4196(3) 0.39984(6) 0.0672(6) Uani 1 1 d .
H24 H 0.4726 0.3610 0.3946 0.081 Uiso 1 1 calc R
C25 C 0.4064(3) 0.4314(4) 0.44173(7) 0.0866(8) Uani 1 1 d .
H25 H 0.4656 0.3803 0.4642 0.104 Uiso 1 1 calc R
C26 C 0.3168(3) 0.5171(4) 0.45008(8) 0.0893(8) Uani 1 1 d .
H26 H 0.3145 0.5253 0.4783 0.107 Uiso 1 1 calc R
C27 C 0.2295(2) 0.5917(3) 0.41701(9) 0.0838(8) Uani 1 1 d .
H27 H 0.1684 0.6518 0.4228 0.101 Uiso 1 1 calc R
C28 C 0.23180(19) 0.5781(3) 0.37462(7) 0.0636(6) Uani 1 1 d .
H28 H 0.1711 0.6272 0.3522 0.076 Uiso 1 1 calc R
C29 C 0.60010(18) 0.7505(3) 0.39645(6) 0.0628(6) Uani 1 1 d .
H29 H 0.6473 0.6814 0.3854 0.075 Uiso 1 1 calc R
C30 C 0.49017(16) 0.8092(2) 0.36910(5) 0.0443(4) Uani 1 1 d .
C31 C 0.42338(18) 0.9124(3) 0.38654(6) 0.0548(5) Uani 1 1 d .
H31 H 0.3502 0.9539 0.3690 0.066 Uiso 1 1 calc R
C32 C 0.4640(2) 0.9551(3) 0.42984(7) 0.0755(7) Uani 1 1 d .
H32 H 0.4176 1.0245 0.4412 0.091 Uiso 1 1 calc R
C33 C 0.5716(2) 0.8966(4) 0.45620(7) 0.0810(7) Uani 1 1 d .
H33 H 0.5984 0.9265 0.4853 0.097 Uiso 1 1 calc R
C34 C 0.6395(2) 0.7937(3) 0.43962(7) 0.0764(7) Uani 1 1 d .
H34 H 0.7124 0.7528 0.4575 0.092 Uiso 1 1 calc R
O1 O 0.28613(12) 0.7906(2) 0.20975(5) 0.0648(4) Uani 1 1 d .
O2 O 0.16799(11) 0.49451(16) 0.19940(4) 0.0561(4) Uani 1 1 d .
H2 H 0.2228 0.5622 0.2027 0.084 Uiso 1 1 calc R
O3 O 0.33550(11) 0.84289(16) 0.29982(4) 0.0557(4) Uani 1 1 d .
H3 H 0.2815 0.7735 0.2958 0.084 Uiso 1 1 calc R
O4 O 0.22049(12) 0.5459(2) 0.29072(4) 0.0681(4) Uani 1 1 d .
H4 H 0.2139 0.5181 0.2659 0.102 Uiso 1 1 calc R
H1 H 0.297(4) 0.818(7) 0.2336(14) 0.25(2) Uiso 1 1 d .

loop_
_atom_site_aniso_label
_atom_site_aniso_U_11
_atom_site_aniso_U_22
_atom_site_aniso_U_33
_atom_site_aniso_U_23
_atom_site_aniso_U_13
_atom_site_aniso_U_12
C1 0.113(2) 0.0571(14) 0.0656(14) -0.0151(11) 0.0381(14) -0.0191(13)
C2 0.0574(11) 0.0500(11) 0.0366(9) -0.0016(8) 0.0126(9) -0.0057(9)
C3 0.0550(11) 0.0548(12) 0.0384(10) -0.0044(8) 0.0179(8) 0.0020(9)
C4 0.0458(10) 0.0498(11) 0.0405(10) 0.0001(8) 0.0132(8) -0.0009(8)
C5 0.0691(14) 0.0763(15) 0.0597(12) -0.0007(11) 0.0282(11) -0.0161(12)
C6 0.0497(11) 0.0460(11) 0.0433(10) -0.0022(8) 0.0138(8) -0.0072(9)
C7 0.0661(13) 0.0557(13) 0.0555(12) -0.0067(10) 0.0246(10) -0.0033(10)
C8 0.1030(19) 0.0775(17) 0.0665(15) -0.0218(13) 0.0456(15) -0.0184(15)
C9 0.102(2) 0.095(2) 0.0446(13) -0.0098(13) 0.0134(14) -0.0375(17)
C10 0.0753(16) 0.100(2) 0.0548(14) -0.0021(13) -0.0042(12) -0.0097(14)
C11 0.0600(13) 0.0805(16) 0.0563(13) -0.0092(11) 0.0043(10) 0.0028(12)
C12 0.0554(11) 0.0458(11) 0.0421(10) -0.0014(8) 0.0164(9) -0.0086(9)
C13 0.0585(13) 0.0697(14) 0.0680(13) -0.0106(11) 0.0271(11) -0.0095(11)
C14 0.0946(19) 0.098(2) 0.0924(19) -0.0357(16) 0.0644(17) -0.0338(16)
C15 0.130(3) 0.112(2) 0.0510(14) -0.0150(15) 0.0387(17) -0.048(2)
C16 0.125(3) 0.133(3) 0.0487(14) 0.0191(15) 0.0192(16) 0.004(2)
C17 0.0890(17) 0.0998(19) 0.0485(12) 0.0136(12) 0.0205(12) 0.0185(15)
C18 0.0749(15) 0.0748(15) 0.0594(12) -0.0030(11) 0.0324(11) -0.0181(12)
C19 0.0479(10) 0.0494(11) 0.0393(9) -0.0006(8) 0.0129(8) 0.0004(8)
C20 0.0586(12) 0.0527(12) 0.0404(10) -0.0064(8) 0.0205(9) -0.0010(9)
C21 0.0581(11) 0.0492(12) 0.0403(10) -0.0034(8) 0.0117(9) -0.0069(9)
C22 0.113(2) 0.0591(14) 0.0638(14) -0.0152(11) 0.0360(13) -0.0199(13)
C23 0.0499(11) 0.0484(11) 0.0449(10) -0.0012(8) 0.0160(9) -0.0087(9)
C24 0.0696(14) 0.0823(16) 0.0479(12) 0.0032(11) 0.0160(10) 0.0070(12)
C25 0.0953(19) 0.111(2) 0.0471(13) 0.0063(13) 0.0130(13) -0.0076(17)
C26 0.101(2) 0.119(2) 0.0574(15) -0.0191(15) 0.0386(15) -0.0322(18)
C27 0.0820(17) 0.096(2) 0.0925(19) -0.0284(16) 0.0554(16) -0.0194(15)
C28 0.0566(13) 0.0693(15) 0.0679(14) -0.0039(11) 0.0240(11) -0.0061(11)
C29 0.0544(12) 0.0715(15) 0.0562(12) -0.0051(10) 0.0085(10) 0.0059(11)
C30 0.0476(10) 0.0446(10) 0.0404(9) -0.0014(8) 0.0134(8) -0.0049(8)
C31 0.0583(12) 0.0586(13) 0.0464(11) -0.0042(9) 0.0149(9) 0.0030(10)
C32 0.0875(17) 0.0867(17) 0.0557(13) -0.0189(12) 0.0276(13) 0.0011(14)
C33 0.0888(18) 0.108(2) 0.0402(12) -0.0113(12) 0.0110(12) -0.0156(16)
C34 0.0644(14) 0.0976(19) 0.0518(13) 0.0020(13) -0.0035(11) -0.0030(13)
O1 0.0549(9) 0.0815(11) 0.0470(8) 0.0057(7) 0.0002(7) -0.0119(7)
O2 0.0534(8) 0.0525(8) 0.0566(8) 0.0045(7) 0.0090(7) 0.0019(6)
O3 0.0560(8) 0.0563(9) 0.0482(7) 0.0036(6) 0.0070(6) 0.0018(6)
O4 0.0611(9) 0.0853(11) 0.0454(8) 0.0051(7) -0.0011(7) -0.0142(8)

loop_
_atom_type_symbol
_atom_type_description
_atom_type_scat_dispersion_real
_atom_type_scat_dispersion_imag
_atom_type_scat_source
C C 0.0033 0.0016 'International Tables Vol C Tables 4.2.6.8 and 6.1.1.4'
H H 0.0000 0.0000 'International Tables Vol C Tables 4.2.6.8 and 6.1.1.4'
O O 0.0106 0.0060 'International Tables Vol C Tables 4.2.6.8 and 6.1.1.4'

loop_
_geom_angle_atom_site_label_1
_geom_angle_atom_site_label_2
_geom_angle_atom_site_label_3
_geom_angle
C2 C1 H1A 109.5
C2 C1 H1B 109.5
H1A C1 H1B 109.5
C2 C1 H1C 109.5
H1A C1 H1C 109.5
H1B C1 H1C 109.5
O1 C2 C1 107.25(16)
O1 C2 C12 107.68(15)
C1 C2 C12 110.23(15)
O1 C2 C3 108.99(14)
C1 C2 C3 108.59(17)
C12 C2 C3 113.89(14)
C4 C3 C2 119.28(15)
C4 C3 H3A 107.5
C2 C3 H3A 107.5
C4 C3 H3B 107.5
C2 C3 H3B 107.5
H3A C3 H3B 107.0
O2 C4 C6 109.83(14)
O2 C4 C5 105.99(15)
C6 C4 C5 108.92(15)
O2 C4 C3 109.46(14)
C6 C4 C3 112.67(14)
C5 C4 C3 109.75(16)
C4 C5 H5A 109.5
C4 C5 H5B 109.5
H5A C5 H5B 109.5
C4 C5 H5C 109.5
H5A C5 H5C 109.5
H5B C5 H5C 109.5
C7 C6 C11 117.92(18)
C7 C6 C4 122.46(17)
C11 C6 C4 119.61(17)
C6 C7 C8 120.3(2)
C6 C7 H7 119.9
C8 C7 H7 119.9
C9 C8 C7 120.7(2)
C9 C8 H8 119.7
C7 C8 H8 119.7
C10 C9 C8 119.6(2)
C10 C9 H9 120.2
C8 C9 H9 120.2
C9 C10 C11 120.3(2)
C9 C10 H10 119.8
C11 C10 H10 119.8
C10 C11 C6 121.3(2)
C10 C11 H11 119.4
C6 C11 H11 119.4
C13 C12 C17 117.57(19)
C13 C12 C2 122.65(18)
C17 C12 C2 119.78(18)
C12 C13 C14 120.3(2)
C12 C13 H13 119.8
C14 C13 H13 119.8
C15 C14 C13 120.3(2)
C15 C14 H14 119.8
C13 C14 H14 119.8
C16 C15 C14 119.5(2)
C16 C15 H15 120.3
C14 C15 H15 120.3
C15 C16 C17 120.6(3)
C15 C16 H16 119.7
C17 C16 H16 119.7
C16 C17 C12 121.7(2)
C16 C17 H17 119.2
C12 C17 H17 119.2
C19 C18 H18A 109.5
C19 C18 H18B 109.5
H18A C18 H18B 109.5
C19 C18 H18C 109.5
H18A C18 H18C 109.5
H18B C18 H18C 109.5
O3 C19 C30 109.36(14)
O3 C19 C18 105.75(15)
C30 C19 C18 108.59(15)
O3 C19 C20 109.57(15)
C30 C19 C20 113.04(14)
C18 C19 C20 110.26(16)
C19 C20 C21 119.39(16)
C19 C20 H20A 107.5
C21 C20 H20A 107.5
C19 C20 H20B 107.5
C21 C20 H20B 107.5
H20A C20 H20B 107.0
O4 C21 C23 107.23(15)
O4 C21 C22 107.51(16)
C23 C21 C22 110.58(16)
O4 C21 C20 109.19(15)
C23 C21 C20 113.43(14)
C22 C21 C20 108.72(17)
C21 C22 H22A 109.5
C21 C22 H22B 109.5
H22A C22 H22B 109.5
C21 C22 H22C 109.5
H22A C22 H22C 109.5
H22B C22 H22C 109.5
C28 C23 C24 117.37(18)
C28 C23 C21 122.45(17)
C24 C23 C21 120.18(18)
C25 C24 C23 121.7(2)
C25 C24 H24 119.2
C23 C24 H24 119.2
C26 C25 C24 120.1(2)
C26 C25 H25 119.9
C24 C25 H25 119.9
C25 C26 C27 119.9(2)
C25 C26 H26 120.1
C27 C26 H26 120.1
C26 C27 C28 120.3(2)
C26 C27 H27 119.9
C28 C27 H27 119.9
C23 C28 C27 120.7(2)
C23 C28 H28 119.7
C27 C28 H28 119.7
C34 C29 C30 120.8(2)
C34 C29 H29 119.6
C30 C29 H29 119.6
C31 C30 C29 117.90(17)
C31 C30 C19 122.02(16)
C29 C30 C19 120.05(17)
C30 C31 C32 120.67(19)
C30 C31 H31 119.7
C32 C31 H31 119.7
C33 C32 C31 120.8(2)
C33 C32 H32 119.6
C31 C32 H32 119.6
C32 C33 C34 119.6(2)
C32 C33 H33 120.2
C34 C33 H33 120.2
C33 C34 C29 120.2(2)
C33 C34 H34 119.9
C29 C34 H34 119.9
C2 O1 H1 110(4)
C4 O2 H2 109.5
C19 O3 H3 109.5
C21 O4 H4 109.5

loop_
_geom_bond_atom_site_label_1
_geom_bond_atom_site_label_2
_geom_bond_distance
C1 C2 1.525(3)
C1 H1A 0.9600
C1 H1B 0.9600
C1 H1C 0.9600
C2 O1 1.448(2)
C2 C12 1.524(2)
C2 C3 1.543(3)
C3 C4 1.541(3)
C3 H3A 0.9700
C3 H3B 0.9700
C4 O2 1.445(2)
C4 C6 1.523(2)
C4 C5 1.528(3)
C5 H5A 0.9600
C5 H5B 0.9600
C5 H5C 0.9600
C6 C7 1.374(3)
C6 C11 1.397(3)
C7 C8 1.395(3)
C7 H7 0.9300
C8 C9 1.372(3)
C8 H8 0.9300
C9 C10 1.360(4)
C9 H9 0.9300
C10 C11 1.375(3)
C10 H10 0.9300
C11 H11 0.9300
C12 C13 1.376(3)
C12 C17 1.378(3)
C13 C14 1.401(3)
C13 H13 0.9300
C14 C15 1.366(4)
C14 H14 0.9300
C15 C16 1.348(4)
C15 H15 0.9300
C16 C17 1.374(3)
C16 H16 0.9300
C17 H17 0.9300
C18 C19 1.531(3)
C18 H18A 0.9600
C18 H18B 0.9600
C18 H18C 0.9600
C19 O3 1.447(2)
C19 C30 1.527(2)
C19 C20 1.536(3)
C20 C21 1.541(3)
C20 H20A 0.9700
C20 H20B 0.9700
C21 O4 1.447(2)
C21 C23 1.526(2)
C21 C22 1.529(3)
C22 H22A 0.9600
C22 H22B 0.9600
C22 H22C 0.9600
C23 C28 1.379(3)
C23 C24 1.382(3)
C24 C25 1.383(3)
C24 H24 0.9300
C25 C26 1.352(4)
C25 H25 0.9300
C26 C27 1.367(4)
C26 H26 0.9300
C27 C28 1.395(3)
C27 H27 0.9300
C28 H28 0.9300
C29 C34 1.380(3)
C29 C30 1.398(3)
C29 H29 0.9300
C30 C31 1.376(3)
C31 C32 1.383(3)
C31 H31 0.9300
C32 C33 1.367(3)
C32 H32 0.9300
C33 C34 1.367(3)
C33 H33 0.9300
C34 H34 0.9300
O1 H1 0.78(4)
O2 H2 0.8200
O3 H3 0.8200
O4 H4 0.8200

loop_
_geom_torsion_atom_site_label_1
_geom_torsion_atom_site_label_2
_geom_torsion_atom_site_label_3
_geom_torsion_atom_site_label_4
_geom_torsion
O1 C2 C3 C4 -60.7(2)
C1 C2 C3 C4 -177.17(16)
C12 C2 C3 C4 59.6(2)
C2 C3 C4 O2 48.2(2)
C2 C3 C4 C6 -74.3(2)
C2 C3 C4 C5 164.17(16)
O2 C4 C6 C7 1.3(2)
C5 C4 C6 C7 -114.4(2)
C3 C4 C6 C7 123.62(19)
O2 C4 C6 C11 -179.78(17)
C5 C4 C6 C11 64.6(2)
C3 C4 C6 C11 -57.5(2)
C11 C6 C7 C8 0.9(3)
C4 C6 C7 C8 179.82(18)
C6 C7 C8 C9 0.1(3)
C7 C8 C9 C10 -0.6(4)
C8 C9 C10 C11 0.0(4)
C9 C10 C11 C6 1.0(4)
C7 C6 C11 C10 -1.5(3)
C4 C6 C11 C10 179.6(2)
O1 C2 C12 C13 7.0(2)
C1 C2 C12 C13 123.7(2)
C3 C2 C12 C13 -114.0(2)
O1 C2 C12 C17 -173.23(19)
C1 C2 C12 C17 -56.5(3)
C3 C2 C12 C17 65.8(2)
C17 C12 C13 C14 -0.5(3)
C2 C12 C13 C14 179.29(18)
C12 C13 C14 C15 0.7(3)
C13 C14 C15 C16 -0.3(4)
C14 C15 C16 C17 -0.2(5)
C15 C16 C17 C12 0.4(4)
C13 C12 C17 C16 -0.1(4)
C2 C12 C17 C16 -179.8(2)
O3 C19 C20 C21 -47.3(2)
C30 C19 C20 C21 75.0(2)
C18 C19 C20 C21 -163.27(16)
C19 C20 C21 O4 60.1(2)
C19 C20 C21 C23 -59.4(2)
C19 C20 C21 C22 177.15(16)
O4 C21 C23 C28 -7.7(2)
C22 C21 C23 C28 -124.6(2)
C20 C21 C23 C28 112.9(2)
O4 C21 C23 C24 172.55(17)
C22 C21 C23 C24 55.6(2)
C20 C21 C23 C24 -66.8(2)
C28 C23 C24 C25 -0.1(3)
C21 C23 C24 C25 179.7(2)
C23 C24 C25 C26 -0.5(4)
C24 C25 C26 C27 0.2(4)
C25 C26 C27 C28 0.7(4)
C24 C23 C28 C27 1.0(3)
C21 C23 C28 C27 -178.73(19)
C26 C27 C28 C23 -1.4(3)
C34 C29 C30 C31 0.6(3)
C34 C29 C30 C19 178.71(19)
O3 C19 C30 C31 -0.2(2)
C18 C19 C30 C31 114.8(2)
C20 C19 C30 C31 -122.52(19)
O3 C19 C30 C29 -178.19(16)
C18 C19 C30 C29 -63.2(2)
C20 C19 C30 C29 59.5(2)
C29 C30 C31 C32 -0.5(3)
C19 C30 C31 C32 -178.52(19)
C30 C31 C32 C33 0.4(4)
C31 C32 C33 C34 -0.4(4)
C32 C33 C34 C29 0.6(4)
C30 C29 C34 C33 -0.7(4)

loop_
_cod_related_entry_id
_cod_related_entry_code
_cod_related_entry_database
1 13639782 ChemSpider
